data_7052346
loop_
_publ_author_name
'Naso, Francesco'
'Cardellicchio, Cosimo'
'Capozzi, Maria Annunziata M.'
'Capitelli, Francesco'
'Bertolasi, Valerio'

_publ_section_title
;
 Self-assemblies of chiral p-haloaryl sulfoxides through C?H?O short
 contacts and halogen involving interactions
;
_journal_issue 12
_journal_name_full 'New Journal of Chemistry'
_journal_page_first 1782
_journal_paper_doi 10.1039/b607545b
_journal_volume 30
_journal_year 2006
_chemical_formula_moiety 'C9 H11 Br O S'
_chemical_formula_sum 'C9 H11 Br O S'
_chemical_formula_weight 247.15
_chemical_name_common 'p-bromophenyl i-propyl sulfoxide'
_chemical_name_systematic 'p-bromophenyl i-propyl sulfoxide'
_space_group_IT_number 19
_symmetry_cell_setting orthorhombic
_symmetry_space_group_name_Hall 'P 2ac 2ab'
_symmetry_space_group_name_H-M 'P 21 21 21'
_atom_sites_solution_hydrogens geom
_atom_sites_solution_primary direct
_atom_sites_solution_secondary difmap
_audit_creation_method SHELXL-97
_cell_angle_alpha 90.00
_cell_angle_beta 90.00
_cell_angle_gamma 90.00
_cell_formula_units_Z 4
_cell_length_a 9.4483(4)
_cell_length_b 10.3257(5)
_cell_length_c 10.9739(6)
_cell_measurement_reflns_used 13466
_cell_measurement_temperature 293(2)
_cell_measurement_theta_max 27.48
_cell_measurement_theta_min 1.02
_cell_volume 1070.62(9)
_computing_cell_refinement 'Denzo-SMN (Otwinowski & Minor, 1997)'
_computing_data_collection 'Kappa CCD server software (Nonius, 1997)'
_computing_data_reduction 'Denzo-SMN (Otwinowski & Minor, 1997)'
_computing_molecular_graphics 'DIAMOND 2.1e (1998-2001 Crystal Impact GbR)'
_computing_publication_material 'SHELXL-97 (Sheldrick, 1997)'
_computing_structure_refinement 'SHELXL-97 (Sheldrick, 1997)'
_computing_structure_solution 'SIR97 (Altomare et al., 1999)'
_diffrn_ambient_temperature 293(2)
_diffrn_measured_fraction_theta_full 0.988
_diffrn_measured_fraction_theta_max 0.988
_diffrn_measurement_device_type 'Nonius Kappa CCD'
_diffrn_measurement_method '\f scans and \w scans'
_diffrn_radiation_monochromator graphite
_diffrn_radiation_source 'fine-focus sealed tube'
_diffrn_radiation_type MoK\a
_diffrn_radiation_wavelength 0.71073
_diffrn_reflns_av_R_equivalents 0.0459
_diffrn_reflns_av_sigmaI/netI 0.0352
_diffrn_reflns_limit_h_max 12
_diffrn_reflns_limit_h_min -10
_diffrn_reflns_limit_k_max 13
_diffrn_reflns_limit_k_min -13
_diffrn_reflns_limit_l_max 14
_diffrn_reflns_limit_l_min -14
_diffrn_reflns_number 12038
_diffrn_reflns_theta_full 27.54
_diffrn_reflns_theta_max 27.54
_diffrn_reflns_theta_min 3.95
_exptl_absorpt_coefficient_mu 3.988
_exptl_absorpt_correction_T_max 0.6912
_exptl_absorpt_correction_T_min 0.2670
_exptl_absorpt_correction_type empirical
_exptl_absorpt_process_details
;
R.H. Blessing, Acta Crystallogr., Sect. A, 1995, 51, 33-38.
;
_exptl_crystal_colour colourless
_exptl_crystal_density_diffrn 1.533
_exptl_crystal_density_method 'not measured'
_exptl_crystal_description needle
_exptl_crystal_F_000 496
_exptl_crystal_size_max 0.45
_exptl_crystal_size_mid 0.12
_exptl_crystal_size_min 0.10
_refine_diff_density_max 0.574
_refine_diff_density_min -0.424
_refine_diff_density_rms 0.060
_refine_ls_abs_structure_details 'Flack H D (1983), Acta Cryst. A39, 876-881'
_refine_ls_abs_structure_Flack 0.01(2)
_refine_ls_extinction_method none
_refine_ls_goodness_of_fit_ref 1.056
_refine_ls_hydrogen_treatment mixed
_refine_ls_matrix_type full
_refine_ls_number_parameters 108
_refine_ls_number_reflns 2446
_refine_ls_number_restraints 0
_refine_ls_restrained_S_all 1.056
_refine_ls_R_factor_all 0.0866
_refine_ls_R_factor_gt 0.0561
_refine_ls_shift/su_max 0.000
_refine_ls_shift/su_mean 0.000
_refine_ls_structure_factor_coef Fsqd
_refine_ls_weighting_details 'calc w=1/[\s^2^(Fo^2^)+(0.0864P)^2^+0.3221P] where P=(Fo^2^+2Fc^2^)/3'
_refine_ls_weighting_scheme calc
_refine_ls_wR_factor_gt 0.1546
_refine_ls_wR_factor_ref 0.1720
_reflns_number_gt 1572
_reflns_number_total 2446
_reflns_threshold_expression >2sigma(I)
_cod_data_source_file b607545b.txt
_cod_data_source_block c219
_cod_original_sg_symbol_H-M P212121
_cod_database_code 7052346

loop_
_symmetry_equiv_pos_as_xyz
'x, y, z'
'-x+1/2, -y, z+1/2'
'x+1/2, -y+1/2, -z'
'-x, y+1/2, -z+1/2'

loop_
_atom_site_label
_atom_site_type_symbol
_atom_site_fract_x
_atom_site_fract_y
_atom_site_fract_z
_atom_site_U_iso_or_equiv
_atom_site_adp_type
_atom_site_occupancy
_atom_site_symmetry_multiplicity
_atom_site_calc_flag
_atom_site_refinement_flags
_atom_site_disorder_assembly
_atom_site_disorder_group
Br1 Br 0.66115(11) 0.23703(8) 0.61072(9) 0.1255(4) Uani 1 1 d . . .
S1 S 0.75876(14) -0.37793(18) 0.57220(14) 0.0900(4) Uani 1 1 d . . .
C1 C 0.7319(5) -0.2087(6) 0.5834(5) 0.0848(14) Uani 1 1 d . . .
C2 C 0.8171(6) -0.1233(7) 0.5161(5) 0.0905(15) Uani 1 1 d . . .
H2 H 0.8879 -0.1559 0.4659 0.109 Uiso 1 1 calc R . .
C3 C 0.7963(6) 0.0091(8) 0.5240(6) 0.0957(18) Uani 1 1 d . . .
H3 H 0.8526 0.0656 0.4793 0.115 Uiso 1 1 calc R . .
C4 C 0.6900(7) 0.0568(6) 0.5997(6) 0.0927(16) Uani 1 1 d . . .
C5 C 0.6046(6) -0.0290(7) 0.6636(7) 0.0952(18) Uani 1 1 d . . .
H5 H 0.5316 0.0032 0.7117 0.114 Uiso 1 1 calc R . .
C6 C 0.6250(6) -0.1567(7) 0.6574(6) 0.0879(16) Uani 1 1 d . . .
H6 H 0.5676 -0.2118 0.7027 0.105 Uiso 1 1 calc R . .
C7 C 0.8991(10) -0.3927(10) 0.6852(9) 0.136(3) Uani 1 1 d . . .
H7 H 0.9753 -0.3337 0.6610 0.164 Uiso 1 1 calc R . .
C8 C 0.8547(18) -0.3557(15) 0.8022(11) 0.205(7) Uani 1 1 d . . .
H8A H 0.7918 -0.4203 0.8344 0.247 Uiso 1 1 calc R . .
H8B H 0.8063 -0.2742 0.7976 0.247 Uiso 1 1 calc R . .
H8C H 0.9356 -0.3476 0.8545 0.247 Uiso 1 1 calc R . .
C9 C 0.9553(7) -0.5235(5) 0.6798(16) 0.280(12) Uani 1 1 d . . .
H9A H 1.0392 -0.5289 0.7289 0.336 Uiso 1 1 calc R . .
H9B H 0.9781 -0.5448 0.5970 0.336 Uiso 1 1 calc R . .
H9C H 0.8858 -0.5833 0.7100 0.336 Uiso 1 1 calc R . .
O1 O 0.6304(5) -0.4423(5) 0.6196(5) 0.1100(14) Uani 1 1 d R . .

loop_
_atom_site_aniso_label
_atom_site_aniso_U_11
_atom_site_aniso_U_22
_atom_site_aniso_U_33
_atom_site_aniso_U_23
_atom_site_aniso_U_13
_atom_site_aniso_U_12
Br1 0.1277(7) 0.1103(5) 0.1385(7) -0.0053(5) 0.0187(5) -0.0067(4)
S1 0.0701(7) 0.1133(10) 0.0865(8) -0.0106(8) -0.0014(7) 0.0040(7)
C1 0.060(2) 0.121(4) 0.073(3) 0.000(3) -0.001(2) -0.009(3)
C2 0.067(3) 0.123(5) 0.082(3) -0.010(3) 0.005(3) 0.008(3)
C3 0.073(3) 0.132(5) 0.082(4) 0.002(3) 0.013(3) -0.014(3)
C4 0.091(3) 0.099(4) 0.088(4) -0.017(3) 0.000(3) -0.004(3)
C5 0.071(3) 0.112(5) 0.102(4) -0.017(4) 0.014(3) -0.012(3)
C6 0.070(3) 0.113(4) 0.081(3) -0.004(3) 0.011(3) -0.006(3)
C7 0.136(6) 0.144(7) 0.129(6) -0.015(6) -0.055(5) 0.036(5)
C8 0.224(14) 0.238(13) 0.154(10) -0.057(10) -0.067(10) 0.094(13)
C9 0.36(2) 0.215(14) 0.270(19) -0.076(14) -0.17(2) 0.156(16)
O1 0.092(3) 0.109(3) 0.129(4) 0.000(3) 0.004(3) -0.013(2)

loop_
_atom_type_symbol
_atom_type_description
_atom_type_scat_dispersion_real
_atom_type_scat_dispersion_imag
_atom_type_scat_source
C C 0.0033 0.0016 'International Tables Vol C Tables 4.2.6.8 and 6.1.1.4'
H H 0.0000 0.0000 'International Tables Vol C Tables 4.2.6.8 and 6.1.1.4'
Br Br -0.2901 2.4595 'International Tables Vol C Tables 4.2.6.8 and 6.1.1.4'
O O 0.0106 0.0060 'International Tables Vol C Tables 4.2.6.8 and 6.1.1.4'
S S 0.1246 0.1234 'International Tables Vol C Tables 4.2.6.8 and 6.1.1.4'

loop_
_geom_angle_atom_site_label_1
_geom_angle_atom_site_label_2
_geom_angle_atom_site_label_3
_geom_angle
_geom_angle_site_symmetry_1
_geom_angle_site_symmetry_3
_geom_angle_publ_flag
O1 S1 C1 107.6(3) . . ?
O1 S1 C7 108.7(4) . . ?
C1 S1 C7 98.0(4) . . ?
C6 C1 C2 118.4(6) . . ?
C6 C1 S1 121.5(5) . . ?
C2 C1 S1 120.1(5) . . ?
C3 C2 C1 120.4(5) . . ?
C3 C2 H2 119.8 . . ?
C1 C2 H2 119.8 . . ?
C2 C3 C4 119.3(6) . . ?
C2 C3 H3 120.4 . . ?
C4 C3 H3 120.4 . . ?
C5 C4 C3 119.6(6) . . ?
C5 C4 Br1 120.9(5) . . ?
C3 C4 Br1 119.4(5) . . ?
C6 C5 C4 121.4(6) . . ?
C6 C5 H5 119.3 . . ?
C4 C5 H5 119.3 . . ?
C5 C6 C1 120.8(6) . . ?
C5 C6 H6 119.6 . . ?
C1 C6 H6 119.6 . . ?
C8 C7 C9 113.5(12) . . ?
C8 C7 S1 112.5(8) . . ?
C9 C7 S1 108.4(7) . . ?
C8 C7 H7 107.4 . . ?
C9 C7 H7 107.4 . . ?
S1 C7 H7 107.4 . . ?
C7 C8 H8A 109.5 . . ?
C7 C8 H8B 109.5 . . ?
H8A C8 H8B 109.5 . . ?
C7 C8 H8C 109.5 . . ?
H8A C8 H8C 109.5 . . ?
H8B C8 H8C 109.5 . . ?
C7 C9 H9A 109.5 . . ?
C7 C9 H9B 109.5 . . ?
H9A C9 H9B 109.5 . . ?
C7 C9 H9C 109.5 . . ?
H9A C9 H9C 109.5 . . ?
H9B C9 H9C 109.5 . . ?

loop_
_geom_bond_atom_site_label_1
_geom_bond_atom_site_label_2
_geom_bond_distance
_geom_bond_site_symmetry_2
_geom_bond_publ_flag
Br1 C4 1.885(6) . ?
S1 O1 1.478(5) . ?
S1 C1 1.770(7) . ?
S1 C7 1.822(7) . ?
C1 C6 1.403(8) . ?
C1 C2 1.404(9) . ?
C2 C3 1.384(11) . ?
C2 H2 0.9300 . ?
C3 C4 1.393(9) . ?
C3 H3 0.9300 . ?
C4 C5 1.388(10) . ?
C5 C6 1.333(10) . ?
C5 H5 0.9300 . ?
C6 H6 0.9300 . ?
C7 C8 1.403(16) . ?
C7 C9 1.452(11) . ?
C7 H7 0.9800 . ?
C8 H8A 0.9600 . ?
C8 H8B 0.9600 . ?
C8 H8C 0.9600 . ?
C9 H9A 0.9600 . ?
C9 H9B 0.9600 . ?
C9 H9C 0.9600 . ?

loop_
_cod_related_entry_id
_cod_related_entry_database
_cod_related_entry_code
1 ChemSpider 21141695
